data_4301335
loop_
_publ_author_name
'Aude Escande'
'Laure Gu\'en\'ee'
'Kerry-Lee Buchwalder'
'Claude Piguet'

_publ_contact_author_address
;Department of Inorganic, Analytical and Applied Chemistry
University of Geneva
30 quai E. Ansermet
CH-1211 Geneva 4
Switzerland
;
_publ_contact_author_email Laure.Guenee@unige.ch
_publ_contact_author_fax 41(22)3796830
_publ_contact_author_name 'Laure Gu\'en\'ee'
_publ_contact_author_phone 41(22)3796411
_publ_section_title
;
Complexation of Trivalent Lanthanides with Planar Tridentate Aromatic
Ligands Tuned by Counteranions and Steric Constraints
;
_journal_name_full 'Inorganic Chemistry'
_journal_page_first 1132
_journal_page_last 1147
_journal_paper_doi 10.1021/ic801908c
_journal_volume 48
_journal_year 2009
_chemical_formula_moiety 'C48 H42 Lu N12 S2, C27 H21 Lu N9 S4, 3(C2 N), O'
_chemical_formula_sum 'C81 H63 Lu2 N24 O S6'
_chemical_formula_weight 1931.00
_space_group_IT_number 61
_symmetry_cell_setting orthorhombic
_symmetry_Int_Tables_number 61
_symmetry_space_group_name_Hall '-P 2ac 2ab'
_symmetry_space_group_name_H-M 'P b c a'
_atom_sites_solution_hydrogens geom
_audit_conform_dict_name cif_core.dic
_audit_conform_dict_version 2.0.1
_audit_creation_date 2008-09-26
_audit_creation_method from_xtal_archive_file_using_CIFIO
_audit_update_record 2008-09-26
_cell_angle_alpha 90.00000
_cell_angle_beta 90.00000
_cell_angle_gamma 90.00000
_cell_formula_units_Z 8
_cell_length_a 22.8555(9)
_cell_length_b 26.5434(12)
_cell_length_c 28.6078(12)
_cell_measurement_reflns_used 8000
_cell_measurement_temperature 220
_cell_measurement_theta_max 51.6
_cell_measurement_theta_min 4.0
_cell_volume 17355.3(13)
_computing_cell_refinement 'CELL (Stoe & Cie, 1999)'
_computing_data_collection 'EXPOSE (Stoe & Cie, 1999)'
_computing_data_reduction xtal_REFCAL_SORTRF
_computing_molecular_graphics xtal_gx3
_computing_publication_material xtal_CIFIO
_computing_structure_refinement xtal_CRYLSQ
_computing_structure_solution SIR97
_diffrn_ambient_temperature 220(2)
_diffrn_detector_area_resol_mean 6
_diffrn_measured_fraction_theta_full 0.996
_diffrn_measured_fraction_theta_max 0.996
_diffrn_measurement_device_type 'Stoe Ipds'
_diffrn_measurement_method \f
_diffrn_radiation_monochromator graphite
_diffrn_radiation_probe x-ray
_diffrn_radiation_type MoK\a
_diffrn_radiation_wavelength .71073
_diffrn_reflns_av_R_equivalents .149
_diffrn_reflns_limit_h_max 28
_diffrn_reflns_limit_h_min -28
_diffrn_reflns_limit_k_max 32
_diffrn_reflns_limit_k_min -32
_diffrn_reflns_limit_l_max 35
_diffrn_reflns_limit_l_min -35
_diffrn_reflns_number 117440
_diffrn_reflns_theta_full 25.95
_diffrn_reflns_theta_max 25.95
_diffrn_source 'fine-focus sealed tube'
_diffrn_source_type 'Stoe IPDS'
_diffrn_standards_decay_% 0
_exptl_absorpt_coefficient_mu 2.46
_exptl_absorpt_correction_T_max 0.8518
_exptl_absorpt_correction_T_min 0.6753
_exptl_absorpt_correction_type numerical
_exptl_absorpt_process_details 'XRED; Stoe & Cie, 1999''
_exptl_crystal_colour yellow
_exptl_crystal_density_diffrn 1.478
_exptl_crystal_description prism
_exptl_crystal_F_000 7704.0
_exptl_crystal_size_max 0.26
_exptl_crystal_size_mid 0.16
_exptl_crystal_size_min 0.07
_refine_diff_density_max 1.431
_refine_diff_density_min -2.113
_refine_ls_abs_structure_details none
_refine_ls_extinction_coef .00000
_refine_ls_extinction_method none
_refine_ls_goodness_of_fit_ref 1.016
_refine_ls_hydrogen_treatment noref
_refine_ls_number_parameters 967
_refine_ls_number_reflns 11842
_refine_ls_R_factor_gt .037
_refine_ls_shift/su_max .004
_refine_ls_structure_factor_coef F
_refine_ls_weighting_details \w=1/[\s^2^(Fo)+0.0002(Fo^2^)]
_refine_ls_weighting_scheme calc
_refine_ls_wR_factor_ref .033
_reflns_number_gt 6637
_reflns_number_total 16880
_reflns_threshold_expression refl_observed_if_F____>_3.00_sigma(F___)
_cod_data_source_file ic801908c_si_001_1.cif
_cod_data_source_block 4
_cod_original_formula_sum 'C81 H63 Lu2 N24 O1 S6'
_cod_database_code 4301335

loop_
_symmetry_equiv_pos_as_xyz
+x,+y,+z
1/2-x,-y,1/2+z
1/2+x,1/2-y,-z
-x,1/2+y,1/2-z
-x,-y,-z
1/2+x,+y,1/2-z
1/2-x,1/2+y,+z
+x,1/2-y,1/2+z

loop_
_atom_site_label
_atom_site_fract_x
_atom_site_fract_y
_atom_site_fract_z
_atom_site_U_iso_or_equiv
_atom_site_occupancy
_atom_site_adp_type
LU1 .803466(15) .342906(13) .385142(11) .03370(16) 1.00000 Uani
LU2 .632127(17) .375499(15) .679899(12) .0448(2) 1.00000 Uani
C1 .7725(4) .4017(4) .6316(4) .055(6) 1.00000 Uani
C2 .7884(5) .4456(5) .6543(4) .081(8) 1.00000 Uani
C3 .8442(6) .4642(5) .6453(5) .098(10) 1.00000 Uani
C4 .8817(5) .4407(6) .6143(5) .097(9) 1.00000 Uani
C5 .8668(5) .3978(5) .5907(4) .073(8) 1.00000 Uani
C6 .8111(4) .3787(4) .6002(3) .055(6) 1.00000 Uani
C7 .8096(5) .3018(4) .5501(3) .060(6) 1.00000 Uani
C8 .8395(5) .2593(5) .5745(4) .090(9) 1.00000 Uani
C9 .7283(4) .3361(4) .6026(3) .044(6) 1.00000 Uani
C10 .6790(4) .3016(4) .5934(3) .043(6) 1.00000 Uani
C11 .6819(5) .2555(4) .5689(3) .058(7) 1.00000 Uani
C12 .6297(6) .2296(4) .5612(3) .061(7) 1.00000 Uani
C13 .5775(5) .2491(4) .5775(3) .055(7) 1.00000 Uani
C14 .5778(4) .2941(4) .6014(3) .046(6) 1.00000 Uani
C15 .5266(4) .3211(4) .6205(4) .048(6) 1.00000 Uani
C16 .4410(5) .2852(4) .5727(4) .071(8) 1.00000 Uani
C17 .4451(5) .3057(6) .5241(4) .098(10) 1.00000 Uani
C18 .4385(4) .3529(4) .6334(4) .052(6) 1.00000 Uani
C19 .3806(5) .3660(4) .6339(4) .065(7) 1.00000 Uani
C20 .3640(5) .4037(5) .6641(5) .078(8) 1.00000 Uani
C21 .4055(5) .4292(4) .6920(4) .075(8) 1.00000 Uani
C22 .4638(5) .4162(4) .6909(4) .065(7) 1.00000 Uani
C23 .4811(4) .3771(4) .6606(3) .054(6) 1.00000 Uani
N1 .7202(3) .3743(3) .6330(3) .052(5) 1.00000 Uani
N2 .6278(4) .3192(3) .6104(3) .044(4) 1.00000 Uani
N3 .5351(4) .3570(3) .6518(3) .048(5) 1.00000 Uani
N4 .7817(3) .3370(3) .5822(3) .046(5) 1.00000 Uani
N5 .4688(4) .3163(3) .6077(3) .051(5) 1.00000 Uani
C1a .7021(4) .3676(3) .4752(3) .042(5) 1.00000 Uani
C2a .6609(4) .3301(3) .4670(3) .042(6) 1.00000 Uani
C3a .6065(5) .3361(4) .4854(3) .056(7) 1.00000 Uani
C4a .5930(5) .3773(5) .5143(3) .062(7) 1.00000 Uani
C5a .6333(6) .4137(4) .5254(3) .061(7) 1.00000 Uani
C6a .6883(5) .4090(3) .5044(3) .046(6) 1.00000 Uani
C7a .7387(5) .4887(4) .5287(4) .070(8) 1.00000 Uani
C8a .7244(6) .5312(5) .5006(5) .114(11) 1.00000 Uani
C9a .7764(4) .4207(4) .4744(3) .044(6) 1.00000 Uani
C10a .8276(4) .4441(3) .4544(3) .042(6) 1.00000 Uani
C11a .8673(5) .4762(4) .4763(3) .058(6) 1.00000 Uani
C12a .9148(5) .4944(4) .4517(5) .070(8) 1.00000 Uani
C13a .9199(5) .4831(4) .4049(4) .062(7) 1.00000 Uani
C14a .8795(4) .4522(3) .3837(4) .041(5) 1.00000 Uani
C15a .8795(4) .4339(3) .3354(3) .040(6) 1.00000 Uani
C16a .9420(5) .5013(4) .2955(4) .062(7) 1.00000 Uani
C17a 1.0066(5) .4936(5) .2980(5) .094(9) 1.00000 Uani
C18a .8970(4) .4223(4) .2603(4) .045(6) 1.00000 Uani
C19a .9152(5) .4252(4) .2145(4) .065(7) 1.00000 Uani
C20a .8950(5) .3890(5) .1853(4) .078(8) 1.00000 Uani
C21a .8564(5) .3511(4) .2002(3) .065(7) 1.00000 Uani
C22a .8376(4) .3495(4) .2458(3) .055(6) 1.00000 Uani
C23a .8590(4) .3857(3) .2765(3) .043(6) 1.00000 Uani
N1a .7580(3) .3764(3) .4561(2) .041(4) 1.00000 Uani
N2a .8347(3) .4325(3) .4087(3) .042(5) 1.00000 Uani
N3a .8494(3) .3930(3) .3238(3) .041(5) 1.00000 Uani
N4a .9096(3) .4538(3) .2990(3) .050(5) 1.00000 Uani
N5a .7371(4) .4401(3) .5047(3) .050(5) 1.00000 Uani
C1b .9234(5) .2858(4) .3263(4) .048(6) 1.00000 Uani
C2b .9697(5) .3168(4) .3393(3) .060(7) 1.00000 Uani
C3b 1.0239(5) .3091(5) .3197(4) .078(8) 1.00000 Uani
C4b 1.0309(6) .2718(7) .2861(5) .100(11) 1.00000 Uani
C5b .9865(6) .2404(5) .2714(4) .082(9) 1.00000 Uani
C6b .9326(5) .2491(4) .2924(4) .059(7) 1.00000 Uani
C7b .8688(5) .1876(4) .2499(4) .071(7) 1.00000 Uani
C8b .8518(5) .2092(4) .2043(4) .078(8) 1.00000 Uani
C9b .8398(4) .2487(3) .3151(3) .041(6) 1.00000 Uani
C10b .7767(5) .2417(4) .3183(3) .046(6) 1.00000 Uani
C11b .7459(5) .1974(4) .3108(3) .054(7) 1.00000 Uani
C12b .6864(5) .1971(4) .3187(4) .061(7) 1.00000 Uani
C13b .6579(4) .2409(4) .3288(3) .053(6) 1.00000 Uani
C14b .6902(4) .2847(4) .3348(3) .042(6) 1.00000 Uani
C15b .6681(4) .3348(4) .3480(3) .042(6) 1.00000 Uani
C16b .5583(5) .3276(5) .3286(5) .087(9) 1.00000 Uani
C17b .5203(5) .3051(5) .3638(5) .103(10) 1.00000 Uani
C18b .6122(4) .3993(5) .3648(4) .058(7) 1.00000 Uani
C19b .5677(5) .4338(5) .3737(5) .083(9) 1.00000 Uani
C20b .5826(6) .4797(5) .3908(5) .087(9) 1.00000 Uani
C21b .6398(6) .4920(4) .3986(4) .076(8) 1.00000 Uani
C22b .6863(5) .4586(4) .3904(4) .060(7) 1.00000 Uani
C23b .6709(4) .4108(4) .3737(3) .047(6) 1.00000 Uani
N1b .8647(4) .2853(3) .3397(3) .042(5) 1.00000 Uani
N2b .7490(4) .2843(3) .3306(3) .040(5) 1.00000 Uani
N3b .7051(3) .3695(3) .3628(3) .045(5) 1.00000 Uani
N4b .8791(4) .2257(3) .2859(3) .054(5) 1.00000 Uani
N5b .6115(4) .3500(4) .3481(3) .059(6) 1.00000 Uani
S1t .70757(13) .45216(11) .82404(10) .087(3) 1.00000 Uani
S11t .77065(13) .17864(10) .47353(10) .0716(18) 1.00000 Uani
S2t .51652(14) .35860(12) .83039(9) .088(3) 1.00000 Uani
S10t .97823(12) .34169(15) .49582(10) .095(3) 1.00000 Uani
S4t .58736(18) .53155(13) .58681(11) .104(3) 1.00000 Uani
S3t .70033(16) .19869(11) .70565(11) .099(3) 1.00000 Uani
N11t .7810(3) .2691(3) .4258(3) .043(5) 1.00000 Uani
N1t .6917(4) .4160(3) .7334(3) .067(6) 1.00000 Uani
N10t .8854(3) .3405(3) .4325(3) .047(5) 1.00000 Uani
N3t .6656(4) .2987(4) .7034(3) .062(6) 1.00000 Uani
C11t .7765(4) .2311(4) .4454(3) .040(6) 1.00000 Uani
N2t .5768(3) .3736(3) .7471(3) .053(5) 1.00000 Uani
N5t .6118(4) .4532(4) .6489(3) .059(6) 1.00000 Uani
C10t .9249(4) .3421(4) .4593(4) .053(6) 1.00000 Uani
C6t .6017(5) .4852(5) .6242(4) .069(8) 1.00000 Uani
C1t .6986(4) .4315(4) .7724(4) .052(6) 1.00000 Uani
C2t .5517(4) .3683(4) .7821(4) .048(6) 1.00000 Uani
C4t .6819(4) .2565(5) .7037(3) .052(7) 1.00000 Uani
C110 .6143(6) .1765(6) .4350(5) .10000 1.00000 Uiso
C116 .6260(7) .1236(6) .4315(5) .12928 1.00000 Uiso
N114 .6012(5) .2175(5) .4389(4) .11072 1.00000 Uiso
C105 .7260(6) .4448(5) .2546(5) .10000 1.00000 Uiso
N106 .6193(5) .4200(4) .2466(4) .10000 1.00000 Uiso
C108 .6697(7) .4347(5) .2471(5) .10000 1.00000 Uiso
N111 .8439(5) .5862(4) .5718(4) .10000 1.00000 Uiso
C113 .7985(6) .6016(5) .5954(4) .10000 1.00000 Uiso
C114 .7399(6) .6140(5) .6113(5) .10000 1.00000 Uiso
O1w 1.0490(5) .4479(4) .4450(4) .15000 1.00000 Uiso
H1 .45603 .25109 .57216 .04000 1.00000 Uiso
H2 .39682 .28189 .58081 .04000 1.00000 Uiso
H3 .77977 .28708 .52819 .04000 1.00000 Uiso
H4 .83909 .31905 .52999 .04000 1.00000 Uiso
H1b .53446 .35481 .31175 .04000 1.00000 Uiso
H2b .56666 .30206 .30324 .04000 1.00000 Uiso
H3b .90505 .16602 .24581 .04000 1.00000 Uiso
H4b .83773 .16318 .26098 .04000 1.00000 Uiso
H1a .93202 .51881 .26520 .04000 1.00000 Uiso
H2a .92954 .52464 .32084 .04000 1.00000 Uiso
H3a .71255 .48869 .55720 .04000 1.00000 Uiso
H4a .77960 .49458 .54202 .04000 1.00000 Uiso
H5 .42604 .34204 .52407 .04000 1.00000 Uiso
H6 .48526 .31124 .51542 .04000 1.00000 Uiso
H7 .42377 .28752 .50043 .04000 1.00000 Uiso
H8 .87020 .27204 .59426 .04000 1.00000 Uiso
H9 .81089 .24007 .59246 .04000 1.00000 Uiso
H10 .85813 .23458 .55176 .04000 1.00000 Uiso
H5b .54299 .27687 .38044 .04000 1.00000 Uiso
H6b .51079 .32962 .38895 .04000 1.00000 Uiso
H7b .48475 .29033 .35180 .04000 1.00000 Uiso
H8b .81479 .22935 .20665 .04000 1.00000 Uiso
H9b .88211 .23219 .19148 .04000 1.00000 Uiso
H10b .84408 .18341 .17906 .04000 1.00000 Uiso
H5a 1.01838 .47628 .32774 .04000 1.00000 Uiso
H6a 1.02086 .47045 .27210 .04000 1.00000 Uiso
H7a 1.02974 .52470 .29557 .04000 1.00000 Uiso
H8a .75099 .53368 .47440 .04000 1.00000 Uiso
H9a .68394 .52779 .48958 .04000 1.00000 Uiso
H10a .72600 .56494 .51747 .04000 1.00000 Uiso
H11 .54013 .23094 .57080 .04000 1.00000 Uiso
H12 .63079 .19619 .54470 .04000 1.00000 Uiso
H13 .71968 .24129 .55606 .04000 1.00000 Uiso
H14 .89515 .37908 .56833 .04000 1.00000 Uiso
H15 .92063 .45577 .60620 .04000 1.00000 Uiso
H16 .85743 .49550 .66420 .04000 1.00000 Uiso
H17 .75824 .46387 .67665 .04000 1.00000 Uiso
H18 .35045 .34979 .61190 .04000 1.00000 Uiso
H19 .32003 .41531 .66810 .04000 1.00000 Uiso
H20 .39228 .45705 .71270 .04000 1.00000 Uiso
H21 .49325 .43532 .71148 .04000 1.00000 Uiso
H11a .95450 .49750 .38710 .04000 1.00000 Uiso
H12a .94370 .51750 .46790 .04000 1.00000 Uiso
H13a .86490 .48350 .51020 .04000 1.00000 Uiso
H14a .62430 .44330 .54650 .04000 1.00000 Uiso
H15a .55390 .38100 .52800 .04000 1.00000 Uiso
H16a .57530 .30960 .47940 .04000 1.00000 Uiso
H17a .67230 .29880 .44780 .04000 1.00000 Uiso
H18a .94310 .45220 .20270 .04000 1.00000 Uiso
H19a .90710 .38750 .15170 .04000 1.00000 Uiso
H20a .84080 .32430 .17650 .04000 1.00000 Uiso
H21a .81160 .32070 .25710 .04000 1.00000 Uiso
H11b .61400 .24140 .33220 .04000 1.00000 Uiso
H12b .66360 .16510 .31540 .04000 1.00000 Uiso
H13b .76620 .16450 .30150 .04000 1.00000 Uiso
H14b .99400 .21360 .24780 .04000 1.00000 Uiso
H15b 1.07190 .26670 .27210 .04000 1.00000 Uiso
H16b 1.05860 .33200 .32960 .04000 1.00000 Uiso
H17b .96320 .34570 .36350 .04000 1.00000 Uiso
H18b .52370 .42310 .36810 .04000 1.00000 Uiso
H19b .54970 .50510 .39810 .04000 1.00000 Uiso
H20b .65070 .52650 .40930 .04000 1.00000 Uiso
H21b .72960 .46840 .39530 .04000 1.00000 Uiso

loop_
_atom_site_aniso_label
_atom_site_aniso_U_11
_atom_site_aniso_U_22
_atom_site_aniso_U_33
_atom_site_aniso_U_12
_atom_site_aniso_U_13
_atom_site_aniso_U_23
LU1 .03327(17) .03428(16) .03356(16) .0006(2) .0024(2) .00196(18)
LU2 .0412(2) .0528(3) .04053(19) -.0037(3) -.0010(3) -.0107(2)
C1 .051(6) .057(6) .057(6) -.012(6) .011(5) -.005(5)
C2 .060(8) .100(9) .082(8) -.020(7) .013(7) -.039(7)
C3 .075(9) .115(11) .105(10) -.049(8) .015(8) -.038(8)
C4 .059(8) .139(11) .094(9) -.045(8) .023(8) -.018(9)
C5 .045(7) .103(9) .071(7) -.013(7) .014(7) -.012(6)
C6 .040(6) .081(7) .043(5) -.006(6) .003(5) -.008(5)
C7 .054(7) .081(7) .045(6) .017(6) .006(6) -.009(5)
C8 .062(8) .124(11) .084(8) .031(7) .003(7) -.030(8)
C9 .044(6) .053(6) .034(5) .006(5) .001(4) .001(5)
C10 .048(7) .051(6) .030(5) -.004(5) -.006(5) -.004(4)
C11 .080(8) .054(6) .040(5) -.007(6) .018(6) -.011(5)
C12 .082(8) .052(6) .047(6) -.010(7) -.018(7) -.008(5)
C13 .059(7) .065(7) .040(6) -.019(6) -.015(6) -.014(5)
C14 .055(7) .046(6) .036(6) -.010(5) -.010(5) -.002(4)
C15 .049(6) .050(6) .046(6) -.012(5) -.003(6) .005(5)
C16 .063(8) .083(8) .067(8) -.025(6) -.008(6) .006(6)
C17 .077(9) .161(12) .057(7) -.034(8) -.007(7) -.021(8)
C18 .036(6) .065(7) .055(6) -.007(5) -.016(5) .020(5)
C19 .054(8) .069(8) .074(7) -.011(6) -.012(6) .027(6)
C20 .045(7) .079(8) .112(10) .004(7) .002(8) .052(7)
C21 .065(8) .069(8) .090(9) .024(7) .007(7) .003(6)
C22 .059(7) .068(7) .068(7) .010(6) -.010(6) .006(6)
C23 .047(6) .062(6) .054(6) .006(6) .003(5) .021(6)
N1 .044(5) .059(5) .052(5) -.008(4) -.004(4) -.018(4)
N2 .039(5) .056(5) .038(4) -.004(4) -.005(5) -.001(4)
N3 .050(5) .054(6) .040(4) .008(4) -.013(4) -.000(4)
N4 .038(5) .069(6) .031(4) .006(4) .005(4) -.008(4)
N5 .039(5) .073(6) .042(5) -.017(5) -.011(4) .012(4)
C1a .056(6) .037(5) .034(5) .010(6) .014(5) .010(4)
C2a .055(6) .039(6) .032(5) -.006(5) .004(5) .000(4)
C3a .056(7) .061(7) .051(6) .000(6) .021(5) .011(5)
C4a .060(7) .075(7) .051(6) .004(7) .023(6) .004(6)
C5a .079(8) .061(7) .043(6) .016(7) .019(6) -.005(5)
C6a .055(7) .043(6) .041(5) -.000(5) .009(5) .001(4)
C7a .078(8) .044(7) .088(8) -.003(6) .016(7) -.020(6)
C8a .133(12) .065(9) .144(12) .006(8) .002(10) -.020(8)
C9a .057(6) .035(6) .041(6) -.001(5) .003(5) -.004(5)
C10a .048(6) .030(5) .049(6) .001(5) .003(5) -.008(5)
C11a .063(7) .057(6) .054(6) -.003(6) -.004(6) -.004(5)
C12a .070(8) .053(7) .087(9) -.012(6) -.010(7) -.019(6)
C13a .046(7) .053(7) .086(8) -.012(5) .009(6) .001(6)
C14a .031(5) .031(5) .061(6) -.006(4) .003(6) .008(5)
C15a .034(6) .034(5) .053(6) -.003(5) .007(5) .017(5)
C16a .073(8) .035(6) .077(7) -.013(5) .026(6) .008(5)
C17a .057(8) .084(9) .139(11) -.026(7) .032(8) -.010(8)
C18a .028(5) .048(6) .059(7) .000(5) .014(5) .012(5)
C19a .070(8) .064(7) .061(7) .000(6) .022(6) .019(6)
C20a .092(9) .086(9) .057(7) -.000(7) .038(7) .012(7)
C21a .085(8) .071(7) .040(5) -.008(6) .011(6) .002(5)
C22a .068(7) .042(6) .054(6) .009(5) .000(5) .009(5)
C23a .048(6) .043(6) .038(5) .001(5) .006(5) .010(4)
N1a .042(5) .043(4) .038(4) .003(4) .006(4) .010(4)
N2a .041(5) .039(5) .045(5) .001(4) .001(4) .006(4)
N3a .028(4) .045(5) .049(5) -.000(3) .001(4) .007(4)
N4a .035(5) .042(5) .073(6) -.006(4) .012(5) .011(5)
N5a .058(6) .043(5) .049(5) -.002(4) .010(5) -.011(4)
C1b .043(6) .059(6) .042(6) .013(5) .011(5) .017(5)
C2b .047(7) .082(7) .050(6) .006(6) .010(6) .019(6)
C3b .036(7) .138(11) .060(7) .010(7) .010(7) .041(8)
C4b .057(9) .164(15) .078(10) .049(9) .034(8) .044(10)
C5b .082(9) .114(11) .049(7) .060(8) .020(7) .019(7)
C6b .061(8) .075(8) .040(6) .036(7) .014(6) .006(6)
C7b .108(9) .055(6) .051(6) .012(7) .031(7) -.015(5)
C8b .116(10) .073(8) .046(6) .008(7) -.007(7) -.003(6)
C9b .058(7) .029(5) .035(5) .007(5) .008(6) .000(5)
C10b .068(7) .047(6) .024(5) .003(5) .001(5) -.000(5)
C11b .075(8) .046(6) .041(6) -.011(5) -.012(6) -.016(5)
C12b .075(8) .053(6) .056(6) -.027(6) -.019(7) .007(5)
C13b .045(6) .071(7) .042(6) -.018(6) -.013(5) .007(5)
C14b .037(6) .054(6) .034(5) -.004(5) -.003(5) .004(4)
C15b .032(5) .056(7) .038(5) -.009(5) -.000(5) .008(5)
C16b .035(6) .097(9) .129(11) .001(6) -.019(7) .010(8)
C17b .045(7) .111(10) .153(12) -.014(7) .006(8) .001(9)
C18b .033(6) .077(8) .065(7) .016(6) .005(5) .020(6)
C19b .055(8) .092(9) .102(10) .031(7) .004(7) .029(8)
C20b .065(8) .086(9) .110(10) .043(8) .010(9) .031(9)
C21b .102(10) .051(7) .075(8) .020(7) .012(8) .012(5)
C22b .062(7) .060(7) .057(6) .020(6) -.004(6) .013(6)
C23b .057(7) .045(6) .040(6) .002(5) .010(5) .013(5)
N1b .045(5) .045(5) .035(4) .004(4) .006(4) .012(4)
N2b .045(5) .043(5) .033(5) -.003(4) -.002(4) .008(4)
N3b .048(5) .049(5) .037(4) .004(5) .006(4) .008(4)
N4b .079(7) .052(5) .031(4) .022(5) .011(5) .003(4)
N5b .045(6) .074(6) .058(5) .005(5) -.001(4) .007(5)
S1t .082(3) .103(3) .0753(18) .0355(18) -.0352(19) -.0408(17)
S11t .086(2) .0534(16) .0750(18) -.0009(15) .0087(16) .0235(14)
S2t .096(3) .119(3) .0488(16) -.0226(18) .0179(16) -.0040(15)
S10t .0552(18) .153(3) .0779(19) .020(3) -.0264(16) -.034(3)
S4t .148(4) .090(3) .072(2) .051(3) .006(3) -.0104(18)
S3t .119(3) .076(2) .102(3) .040(3) -.032(3) -.0208(17)
N11t .048(5) .040(5) .042(5) .001(4) .003(4) -.008(4)
N1t .050(6) .090(7) .060(5) -.013(5) .003(5) -.011(5)
N10t .051(5) .036(4) .054(5) .006(4) .003(4) -.003(4)
N3t .063(6) .089(7) .034(5) .001(5) .002(4) -.015(5)
C11t .049(6) .033(5) .038(5) .003(5) .006(5) .001(5)
N2t .038(5) .061(5) .060(5) -.002(4) -.001(4) -.006(5)
N5t .064(6) .056(6) .057(6) -.006(5) .014(5) -.009(5)
C10t .037(6) .070(7) .051(6) -.001(6) .002(5) -.004(6)
C6t .064(8) .074(8) .068(8) .007(7) .010(7) -.032(7)
C1t .039(6) .061(6) .057(6) .002(5) -.009(6) -.010(5)
C2t .042(6) .052(6) .050(6) .009(5) -.006(5) -.002(5)
C4t .042(7) .078(8) .037(5) .005(6) -.008(5) -.008(6)

loop_
_atom_type_symbol
_atom_type_scat_source
_atom_type_scat_dispersion_real
_atom_type_scat_dispersion_imag
C Int._Tables_Vol_IV_Tables_2.2B_and_2.3.1 .002 .002
H Int._Tables_Vol_IV_Tables_2.2B_and_2.3.1 0 0
N Int._Tables_Vol_IV_Tables_2.2B_and_2.3.1 .004 .003
O Int._Tables_Vol_IV_Tables_2.2B_and_2.3.1 .008 .006
S Int._Tables_Vol_IV_Tables_2.2B_and_2.3.1 .11 .124
Lu Int._Tables_Vol_IV_Tables_2.2B_and_2.3.1 -.988 5.858

loop_
_geom_angle_atom_site_label_1
_geom_angle_atom_site_label_2
_geom_angle_atom_site_label_3
_geom_angle_site_symmetry_1
_geom_angle_site_symmetry_2
_geom_angle_site_symmetry_3
_geom_angle
N10t LU1 N11t . . . 82.1(3)
N10t LU1 N3a . . . 95.1(3)
N10t LU1 N3b . . . 155.1(3)
N10t LU1 N1b . . . 80.2(3)
N10t LU1 N1a . . . 82.4(3)
N10t LU1 N2b . . . 138.0(3)
N10t LU1 N2a . . . 69.4(3)
N11t LU1 N3a . . . 155.5(3)
N11t LU1 N3b . . . 99.8(3)
N11t LU1 N1b . . . 82.3(3)
N11t LU1 N1a . . . 78.3(3)
N11t LU1 N2b . . . 71.6(3)
N11t LU1 N2a . . . 134.9(3)
N3a LU1 N3b . . . 92.9(3)
N3a LU1 N1b . . . 73.3(3)
N3a LU1 N1a . . . 125.5(3)
N3a LU1 N2b . . . 95.9(3)
N3a LU1 N2a . . . 64.2(3)
N3b LU1 N1b . . . 124.6(3)
N3b LU1 N1a . . . 73.8(3)
N3b LU1 N2b . . . 64.1(3)
N3b LU1 N2a . . . 93.3(3)
N1b LU1 N1a . . . 155.5(3)
N1b LU1 N2b . . . 64.6(3)
N1b LU1 N2a . . . 123.9(3)
N1a LU1 N2b . . . 121.7(3)
N1a LU1 N2a . . . 64.2(3)
N2b LU1 N2a . . . 150.0(3)
N3t LU2 N5t . . . 170.7(3)
N3t LU2 N2t . . . 85.4(3)
N3t LU2 N1t . . . 91.3(3)
N3t LU2 N3 . . . 103.0(3)
N3t LU2 N1 . . . 82.7(3)
N3t LU2 N2 . . . 73.2(3)
N5t LU2 N2t . . . 103.4(3)
N5t LU2 N1t . . . 87.5(3)
N5t LU2 N3 . . . 82.4(3)
N5t LU2 N1 . . . 88.0(3)
N5t LU2 N2 . . . 102.9(3)
N2t LU2 N1t . . . 77.4(3)
N2t LU2 N3 . . . 76.6(3)
N2t LU2 N1 . . . 157.0(3)
N2t LU2 N2 . . . 129.2(3)
N1t LU2 N3 . . . 149.0(3)
N1t LU2 N1 . . . 83.3(3)
N1t LU2 N2 . . . 146.2(3)
N3 LU2 N1 . . . 125.3(3)
N3 LU2 N2 . . . 64.8(3)
N1 LU2 N2 . . . 65.3(3)
C2 C1 C6 . . . 120.1(9)
C2 C1 N1 . . . 130.5(9)
C6 C1 N1 . . . 109.3(8)
H17 C2 C1 . . . 119.9
H17 C2 C3 . . . 123.2
C1 C2 C3 . . . 117.0(10)
H16 C3 C4 . . . 121.0
H16 C3 C2 . . . 117.1
C4 C3 C2 . . . 121.8(12)
H15 C4 C5 . . . 116.0
H15 C4 C3 . . . 121.2
C5 C4 C3 . . . 122.6(11)
H14 C5 C4 . . . 123.3
H14 C5 C6 . . . 121.0
C4 C5 C6 . . . 115.7(10)
N4 C6 C5 . . . 131.0(9)
N4 C6 C1 . . . 106.1(8)
C5 C6 C1 . . . 122.8(9)
H4 C7 H3 . . . 106.0
H4 C7 N4 . . . 111.4
H4 C7 C8 . . . 107.9
H3 C7 N4 . . . 110.2
H3 C7 C8 . . . 108.0
N4 C7 C8 . . . 113.0(8)
H8 C8 H9 . . . 111.4
H8 C8 H10 . . . 107.2
H8 C8 C7 . . . 110.2
H9 C8 H10 . . . 106.1
H9 C8 C7 . . . 109.6
H10 C8 C7 . . . 112.3
N1 C9 N4 . . . 112.8(8)
N1 C9 C10 . . . 118.4(8)
N4 C9 C10 . . . 128.6(8)
N2 C10 C11 . . . 121.3(8)
N2 C10 C9 . . . 112.6(7)
C11 C10 C9 . . . 126.2(8)
H13 C11 C12 . . . 119.3
H13 C11 C10 . . . 122.9
C12 C11 C10 . . . 117.7(9)
H12 C12 C13 . . . 120.6
H12 C12 C11 . . . 119.2
C13 C12 C11 . . . 120.1(9)
H11 C13 C14 . . . 121.2
H11 C13 C12 . . . 119.6
C14 C13 C12 . . . 119.2(9)
N2 C14 C13 . . . 121.8(9)
N2 C14 C15 . . . 111.3(7)
C13 C14 C15 . . . 126.9(9)
N3 C15 N5 . . . 112.8(8)
N3 C15 C14 . . . 118.9(8)
N5 C15 C14 . . . 128.2(8)
H1 C16 H2 . . . 105.7
H1 C16 N5 . . . 112.9
H1 C16 C17 . . . 107.7
H2 C16 N5 . . . 108.7
H2 C16 C17 . . . 107.4
N5 C16 C17 . . . 114.0(9)
H6 C17 H7 . . . 112.2
H6 C17 H5 . . . 104.6
H6 C17 C16 . . . 110.8
H7 C17 H5 . . . 104.4
H7 C17 C16 . . . 116.1
H5 C17 C16 . . . 107.8
C19 C18 N5 . . . 131.4(9)
C19 C18 C23 . . . 123.2(9)
N5 C18 C23 . . . 105.4(8)
H18 C19 C18 . . . 122.3
H18 C19 C20 . . . 120.4
C18 C19 C20 . . . 117.2(10)
H19 C20 C19 . . . 122.7
H19 C20 C21 . . . 116.0
C19 C20 C21 . . . 121.3(10)
H20 C21 C22 . . . 119.6
H20 C21 C20 . . . 119.3
C22 C21 C20 . . . 121.2(10)
H21 C22 C21 . . . 119.9
H21 C22 C23 . . . 122.1
C21 C22 C23 . . . 118.0(9)
N3 C23 C18 . . . 110.2(8)
N3 C23 C22 . . . 130.8(9)
C18 C23 C22 . . . 119.0(9)
C9 N1 C1 . . . 104.8(7)
C9 N1 LU2 . . . 118.8(6)
C1 N1 LU2 . . . 136.0(6)
C14 N2 C10 . . . 119.8(7)
C14 N2 LU2 . . . 118.8(6)
C10 N2 LU2 . . . 117.5(6)
C15 N3 C23 . . . 105.9(8)
C15 N3 LU2 . . . 120.5(6)
C23 N3 LU2 . . . 133.6(6)
C9 N4 C6 . . . 106.9(7)
C9 N4 C7 . . . 130.9(8)
C6 N4 C7 . . . 122.0(7)
C15 N5 C18 . . . 105.8(7)
C15 N5 C16 . . . 131.2(8)
C18 N5 C16 . . . 122.8(8)
C2a C1a N1a . . . 131.8(8)
C2a C1a C6a . . . 120.4(8)
N1a C1a C6a . . . 107.5(8)
H17a C2a C3a . . . 122.1
H17a C2a C1a . . . 119.9
C3a C2a C1a . . . 118.0(8)
H16a C3a C2a . . . 119.7
H16a C3a C4a . . . 118.9
C2a C3a C4a . . . 121.3(9)
H15a C4a C5a . . . 116.8
H15a C4a C3a . . . 120.9
C5a C4a C3a . . . 122.3(9)
H14a C5a C4a . . . 123.2
H14a C5a C6a . . . 120.5
C4a C5a C6a . . . 116.3(9)
N5a C6a C5a . . . 131.9(8)
N5a C6a C1a . . . 106.6(8)
C5a C6a C1a . . . 121.4(8)
H3a C7a H4a . . . 103.8
H3a C7a C8a . . . 108.6
H3a C7a N5a . . . 111.4
H4a C7a C8a . . . 107.4
H4a C7a N5a . . . 109.5
C8a C7a N5a . . . 115.4(10)
H8a C8a H9a . . . 110.5
H8a C8a H10a . . . 106.5
H8a C8a C7a . . . 110.3
H9a C8a H10a . . . 105.5
H9a C8a C7a . . . 109.0
H10a C8a C7a . . . 114.9
N5a C9a N1a . . . 111.9(8)
N5a C9a C10a . . . 129.0(8)
N1a C9a C10a . . . 118.2(8)
N2a C10a C11a . . . 119.7(8)
N2a C10a C9a . . . 112.5(7)
C11a C10a C9a . . . 127.8(8)
H13a C11a C12a . . . 118.4
H13a C11a C10a . . . 121.6
C12a C11a C10a . . . 119.8(9)
H12a C12a C13a . . . 121.4
H12a C12a C11a . . . 119.4
C13a C12a C11a . . . 119.1(10)
H11a C13a C12a . . . 118.2
H11a C13a C14a . . . 121.6
C12a C13a C14a . . . 120.2(9)
N2a C14a C13a . . . 120.3(9)
N2a C14a C15a . . . 111.8(7)
C13a C14a C15a . . . 127.9(8)
N3a C15a N4a . . . 112.8(7)
N3a C15a C14a . . . 120.4(7)
N4a C15a C14a . . . 126.7(8)
H2a C16a H1a . . . 105.9
H2a C16a N4a . . . 110.1
H2a C16a C17a . . . 109.5
H1a C16a N4a . . . 109.8
H1a C16a C17a . . . 109.1
N4a C16a C17a . . . 112.2(8)
H7a C17a H5a . . . 107.5
H7a C17a H6a . . . 106.4
H7a C17a C16a . . . 114.4
H5a C17a H6a . . . 104.8
H5a C17a C16a . . . 111.7
H6a C17a C16a . . . 111.4
C19a C18a C23a . . . 123.2(9)
C19a C18a N4a . . . 130.5(8)
C23a C18a N4a . . . 106.3(8)
H18a C19a C20a . . . 120.6
H18a C19a C18a . . . 123.0
C20a C19a C18a . . . 116.4(10)
H19a C20a C19a . . . 121.8
H19a C20a C21a . . . 115.8
C19a C20a C21a . . . 122.4(10)
H20a C21a C22a . . . 119.2
H20a C21a C20a . . . 120.3
C22a C21a C20a . . . 120.4(9)
H21a C22a C21a . . . 120.4
H21a C22a C23a . . . 121.4
C21a C22a C23a . . . 118.0(9)
C18a C23a N3a . . . 109.1(7)
C18a C23a C22a . . . 119.6(8)
N3a C23a C22a . . . 131.2(8)
C9a N1a C1a . . . 106.0(7)
C9a N1a LU1 . . . 120.3(6)
C1a N1a LU1 . . . 130.3(5)
C10a N2a C14a . . . 120.8(7)
C10a N2a LU1 . . . 115.5(5)
C14a N2a LU1 . . . 115.4(5)
C15a N3a C23a . . . 106.1(7)
C15a N3a LU1 . . . 119.3(6)
C23a N3a LU1 . . . 134.0(5)
C15a N4a C18a . . . 105.6(7)
C15a N4a C16a . . . 129.9(8)
C18a N4a C16a . . . 123.9(8)
C9a N5a C6a . . . 107.8(7)
C9a N5a C7a . . . 128.4(8)
C6a N5a C7a . . . 123.2(8)
C6b C1b C2b . . . 119.0(9)
C6b C1b N1b . . . 109.3(8)
C2b C1b N1b . . . 131.7(9)
H17b C2b C3b . . . 120.6
H17b C2b C1b . . . 120.1
C3b C2b C1b . . . 119.3(9)
H16b C3b C2b . . . 119.3
H16b C3b C4b . . . 121.1
C2b C3b C4b . . . 119.5(11)
H15b C4b C5b . . . 118.2
H15b C4b C3b . . . 118.0
C5b C4b C3b . . . 123.8(12)
H14b C5b C4b . . . 120.7
H14b C5b C6b . . . 124.5
C4b C5b C6b . . . 114.8(11)
N4b C6b C5b . . . 130.4(10)
N4b C6b C1b . . . 106.0(9)
C5b C6b C1b . . . 123.6(10)
H4b C7b H3b . . . 104.4
H4b C7b N4b . . . 109.7
H4b C7b C8b . . . 109.9
H3b C7b N4b . . . 109.9
H3b C7b C8b . . . 109.3
N4b C7b C8b . . . 113.3(8)
H9b C8b H8b . . . 106.5
H9b C8b H10b . . . 105.9
H9b C8b C7b . . . 112.5
H8b C8b H10b . . . 105.1
H8b C8b C7b . . . 111.7
H10b C8b C7b . . . 114.5
N1b C9b N4b . . . 111.6(8)
N1b C9b C10b . . . 119.1(8)
N4b C9b C10b . . . 129.0(8)
N2b C10b C11b . . . 120.9(9)
N2b C10b C9b . . . 112.0(8)
C11b C10b C9b . . . 127.1(8)
H13b C11b C12b . . . 119.0
H13b C11b C10b . . . 122.1
C12b C11b C10b . . . 118.8(9)
H12b C12b C13b . . . 119.7
H12b C12b C11b . . . 120.2
C13b C12b C11b . . . 120.1(9)
H11b C13b C12b . . . 120.5
H11b C13b C14b . . . 120.4
C12b C13b C14b . . . 119.1(9)
N2b C14b C13b . . . 120.9(8)
N2b C14b C15b . . . 111.8(8)
C13b C14b C15b . . . 127.3(8)
N3b C15b N5b . . . 113.8(8)
N3b C15b C14b . . . 119.5(8)
N5b C15b C14b . . . 126.7(8)
H2b C16b H1b . . . 103.6
H2b C16b C17b . . . 109.4
H2b C16b N5b . . . 112.9
H1b C16b C17b . . . 107.2
H1b C16b N5b . . . 109.6
C17b C16b N5b . . . 113.4(10)
H7b C17b H6b . . . 109.9
H7b C17b H5b . . . 107.0
H7b C17b C16b . . . 115.0
H6b C17b H5b . . . 104.6
H6b C17b C16b . . . 111.2
H5b C17b C16b . . . 108.5
C19b C18b N5b . . . 132.3(9)
C19b C18b C23b . . . 121.5(10)
N5b C18b C23b . . . 106.2(8)
H18b C19b C20b . . . 122.4
H18b C19b C18b . . . 119.3
C20b C19b C18b . . . 118.3(10)
H19b C20b C19b . . . 118.5
H19b C20b C21b . . . 120.6
C19b C20b C21b . . . 120.9(12)
H20b C21b C20b . . . 120.5
H20b C21b C22b . . . 116.2
C20b C21b C22b . . . 123.2(10)
H21b C22b C23b . . . 121.0
H21b C22b C21b . . . 123.0
C23b C22b C21b . . . 116.0(9)
N3b C23b C18b . . . 109.1(8)
N3b C23b C22b . . . 130.8(9)
C18b C23b C22b . . . 120.1(9)
C9b N1b C1b . . . 105.9(7)
C9b N1b LU1 . . . 119.5(6)
C1b N1b LU1 . . . 133.6(6)
C10b N2b C14b . . . 119.9(8)
C10b N2b LU1 . . . 116.5(6)
C14b N2b LU1 . . . 115.6(5)
C15b N3b C23b . . . 105.3(7)
C15b N3b LU1 . . . 118.2(6)
C23b N3b LU1 . . . 133.7(6)
C9b N4b C6b . . . 107.2(7)
C9b N4b C7b . . . 129.1(9)
C6b N4b C7b . . . 123.3(9)
C15b N5b C18b . . . 105.6(8)
C15b N5b C16b . . . 132.2(9)
C18b N5b C16b . . . 121.5(8)
C11t N11t LU1 . . . 172.2(7)
C1t N1t LU2 . . . 148.5(7)
C10t N10t LU1 . . . 174.3(7)
C4t N3t LU2 . . . 163.2(7)
N11t C11t S11t . . . 179.0(8)
C2t N2t LU2 . . . 173.3(7)
C6t N5t LU2 . . . 163.9(9)
N10t C10t S10t . . . 177.5(9)
N5t C6t S4t . . . 178.7(11)
N1t C1t S1t . . . 179.7(9)
N2t C2t S2t . . . 177.8(9)
N3t C4t S3t . . . 176.6(9)
N114 C110 C116 . . . 175.1(14)
N106 C108 C105 . . . 169.1(14)
N111 C113 C114 . . . 165.3(12)

loop_
_geom_bond_atom_site_label_1
_geom_bond_atom_site_label_2
_geom_bond_site_symmetry_1
_geom_bond_site_symmetry_2
_geom_bond_distance
LU1 N10t . . 2.313(7)
LU1 N11t . . 2.337(7)
LU1 N3a . . 2.438(7)
LU1 N3b . . 2.443(7)
LU1 N1b . . 2.447(7)
LU1 N1a . . 2.447(6)
LU1 N2b . . 2.530(7)
LU1 N2a . . 2.571(7)
LU2 N3t . . 2.280(9)
LU2 N5t . . 2.294(9)
LU2 N2t . . 2.301(8)
LU2 N1t . . 2.312(8)
LU2 N3 . . 2.410(7)
LU2 N1 . . 2.419(7)
LU2 N2 . . 2.490(7)
C1 C2 . . 1.383(15)
C1 C6 . . 1.400(13)
C1 N1 . . 1.400(12)
C2 H17 . . 1.058
C2 C3 . . 1.390(17)
C3 H16 . . 1.036
C3 C4 . . 1.383(18)
C4 H15 . . 1.003
C4 C5 . . 1.366(18)
C5 H14 . . 1.038
C5 C6 . . 1.397(14)
C6 N4 . . 1.395(12)
C7 H4 . . .998
C7 H3 . . 1.006
C7 N4 . . 1.457(12)
C7 C8 . . 1.491(15)
C8 H8 . . .961
C8 H9 . . .976
C8 H10 . . 1.019
C9 N1 . . 1.349(11)
C9 N4 . . 1.352(11)
C9 C10 . . 1.476(12)
C10 N2 . . 1.350(11)
C10 C11 . . 1.411(13)
C11 H13 . . 1.012
C11 C12 . . 1.394(15)
C12 H12 . . 1.006
C12 C13 . . 1.382(15)
C13 H11 . . .998
C13 C14 . . 1.378(13)
C14 N2 . . 1.348(12)
C14 C15 . . 1.475(13)
C15 N3 . . 1.323(11)
C15 N5 . . 1.375(12)
C16 H1 . . .968
C16 H2 . . 1.040
C16 N5 . . 1.446(13)
C16 C17 . . 1.496(15)
C17 H6 . . .963
C17 H7 . . .963
C17 H5 . . 1.059
C18 C19 . . 1.369(14)
C18 N5 . . 1.401(12)
C18 C23 . . 1.403(13)
C19 H18 . . 1.026
C19 C20 . . 1.377(16)
C20 H19 . . 1.058
C20 C21 . . 1.411(16)
C21 H20 . . .994
C21 C22 . . 1.377(15)
C22 H21 . . 1.027
C22 C23 . . 1.410(14)
C23 N3 . . 1.368(12)
C1a C2a . . 1.388(12)
C1a N1a . . 1.410(11)
C1a C6a . . 1.416(11)
C2a H17a . . 1.030
C2a C3a . . 1.361(13)
C3a H16a . . 1.017
C3a C4a . . 1.406(14)
C4a H15a . . .980
C4a C5a . . 1.372(15)
C5a H14a . . 1.013
C5a C6a . . 1.399(15)
C6a N5a . . 1.387(12)
C7a H3a . . 1.012
C7a H4a . . 1.022
C7a C8a . . 1.423(17)
C7a N5a . . 1.462(12)
C8a H8a . . .967
C8a H9a . . .981
C8a H10a . . 1.018
C9a N5a . . 1.349(11)
C9a N1a . . 1.354(11)
C9a C10a . . 1.442(13)
C10a N2a . . 1.354(11)
C10a C11a . . 1.395(13)
C11a H13a . . .990
C11a C12a . . 1.380(15)
C12a H12a . . 1.014
C12a C13a . . 1.376(16)
C13a H11a . . 1.016
C13a C14a . . 1.377(13)
C14a N2a . . 1.354(11)
C14a C15a . . 1.462(12)
C15a N3a . . 1.328(10)
C15a N4a . . 1.356(11)
C16a H2a . . .994
C16a H1a . . 1.011
C16a N4a . . 1.466(11)
C16a C17a . . 1.493(15)
C17a H7a . . .983
C17a H5a . . 1.002
C17a H6a . . 1.017
C18a C19a . . 1.376(14)
C18a C23a . . 1.384(12)
C18a N4a . . 1.415(12)
C19a H18a . . 1.017
C19a C20a . . 1.354(15)
C20a H19a . . 1.002
C20a C21a . . 1.405(15)
C21a H20a . . 1.045
C21a C22a . . 1.373(13)
C22a H21a . . 1.021
C22a C23a . . 1.391(12)
C23a N3a . . 1.386(11)
C1b C6b . . 1.391(13)
C1b C2b . . 1.392(14)
C1b N1b . . 1.394(12)
C2b H17b . . 1.044
C2b C3b . . 1.374(14)
C3b H16b . . 1.039
C3b C4b . . 1.39(2)
C4b H15b . . 1.028
C4b C5b . . 1.38(2)
C5b H14b . . .995
C5b C6b . . 1.389(17)
C6b N4b . . 1.384(14)
C7b H4b . . 1.011
C7b H3b . . 1.014
C7b N4b . . 1.461(12)
C7b C8b . . 1.477(13)
C8b H9b . . .993
C8b H8b . . 1.004
C8b H10b . . 1.011
C9b N1b . . 1.328(11)
C9b N4b . . 1.372(12)
C9b C10b . . 1.456(13)
C10b N2b . . 1.346(11)
C10b C11b . . 1.387(13)
C11b H13b . . 1.025
C11b C12b . . 1.378(15)
C12b H12b . . 1.002
C12b C13b . . 1.362(14)
C13b H11b . . 1.009
C13b C14b . . 1.388(13)
C14b N2b . . 1.348(12)
C14b C15b . . 1.473(13)
C15b N3b . . 1.320(11)
C15b N5b . . 1.354(12)
C16b H2b . . 1.011
C16b H1b . . 1.025
C16b C17b . . 1.459(17)
C16b N5b . . 1.462(13)
C17b H7b . . .965
C17b H6b . . .994
C17b H5b . . 1.028
C18b C19b . . 1.393(16)
C18b N5b . . 1.393(15)
C18b C23b . . 1.399(13)
C19b H18b . . 1.057
C19b C20b . . 1.356(19)
C20b H19b . . 1.031
C20b C21b . . 1.365(19)
C21b H20b . . .999
C21b C22b . . 1.402(15)
C22b H21b . . 1.033
C22b C23b . . 1.401(13)
C23b N3b . . 1.381(12)
S1t C1t . . 1.590(10)
S11t C11t . . 1.614(9)
S2t C2t . . 1.619(10)
S10t C10t . . 1.606(10)
S4t C6t . . 1.663(12)
S3t C4t . . 1.592(12)
N11t C11t . . 1.157(11)
N1t C1t . . 1.200(12)
N10t C10t . . 1.183(11)
N3t C4t . . 1.179(14)
N2t C2t . . 1.164(12)
N5t C6t . . 1.127(14)
C110 N114 . . 1.135(18)
C110 C116 . . 1.43(3)
C105 C108 . . 1.33(2)
N106 C108 . . 1.214(18)
N111 C113 . . 1.301(17)
C113 C114 . . 1.454(18)
